data_4128633
loop_
_publ_author_name
'Frentzel-Beyme, Louis'
'Klo\&s, Marvin'
'Kolodzeiski, Pascal'
'Pallach, Roman'
'Henke, Sebastian'

_publ_section_title
;
 Meltable Mixed-Linker Zeolitic Imidazolate Frameworks and Their
 Microporous Glasses: From Melting Point Engineering to Selective
 Hydrocarbon Sorption.
;
_journal_issue 31
_journal_name_full 'Journal of the American Chemical Society'
_journal_page_first 12362
_journal_page_last 12371
_journal_paper_doi 10.1021/jacs.9b05558
_journal_volume 141
_journal_year 2019
_chemical_formula_moiety '0.06(C102.4 H86.4 Co16 N64)'
_chemical_formula_sum 'C6.4 H6.2 Co N4'
_chemical_formula_weight 198.08
_space_group_crystal_system orthorhombic
_space_group_IT_number 61
_space_group_name_Hall '-P 2ac 2ab'
_space_group_name_H-M_alt 'P b c a'
_atom_sites_solution_hydrogens geom
_audit_creation_date 2018-10-29
_audit_creation_method
;
Olex2 1.2
(compiled May 18 2018 14:05:52 for OlexSys, GUI svn.r5506)
;
_cell_angle_alpha 90
_cell_angle_beta 90
_cell_angle_gamma 90
_cell_formula_units_Z 16
_cell_length_a 15.2069(7)
_cell_length_b 15.3558(7)
_cell_length_c 18.1389(7)
_cell_measurement_reflns_used 9864
_cell_measurement_temperature 100(2)
_cell_measurement_theta_max 29.58
_cell_measurement_theta_min 2.65
_cell_volume 4235.7(3)
_computing_molecular_graphics 'Olex2 (Dolomanov et al., 2009)'
_computing_publication_material 'Olex2 (Dolomanov et al., 2009)'
_computing_structure_refinement 'ShelXL (Sheldrick, 2015)'
_diffrn_ambient_temperature 100(2)
_diffrn_measured_fraction_theta_full 0.998
_diffrn_measured_fraction_theta_max 0.998
_diffrn_measurement_device_type 'Bruker APEX-II CCD'
_diffrn_measurement_method '\f and \w scans'
_diffrn_radiation_type MoK\a
_diffrn_radiation_wavelength 0.71073
_diffrn_reflns_av_R_equivalents 0.0325
_diffrn_reflns_av_unetI/netI 0.0236
_diffrn_reflns_Laue_measured_fraction_full 0.998
_diffrn_reflns_Laue_measured_fraction_max 0.998
_diffrn_reflns_limit_h_max 20
_diffrn_reflns_limit_h_min -16
_diffrn_reflns_limit_k_max 20
_diffrn_reflns_limit_k_min -20
_diffrn_reflns_limit_l_max 22
_diffrn_reflns_limit_l_min -23
_diffrn_reflns_number 32985
_diffrn_reflns_point_group_measured_fraction_full 0.998
_diffrn_reflns_point_group_measured_fraction_max 0.998
_diffrn_reflns_theta_full 27.500
_diffrn_reflns_theta_max 27.998
_diffrn_reflns_theta_min 2.881
_diffrn_standards_number 0
_exptl_absorpt_coefficient_mu 1.574
_exptl_absorpt_correction_T_max 0.7459
_exptl_absorpt_correction_T_min 0.5383
_exptl_absorpt_correction_type multi-scan
_exptl_absorpt_process_details
;
SADABS-2016/2 (Bruker,2016) was used for absorption correction.
wR2(int) was 0.1148 before and 0.0585 after correction.
The Ratio of minimum to maximum transmission is 0.7217.
The \l/2 correction factor is Not present.
;
_exptl_crystal_colour 'dark violet'
_exptl_crystal_colour_modifier dark
_exptl_crystal_colour_primary violet
_exptl_crystal_density_diffrn 1.242
_exptl_crystal_description prism
_exptl_crystal_F_000 1594
_exptl_crystal_size_max 0.6
_exptl_crystal_size_mid 0.514
_exptl_crystal_size_min 0.471
_refine_diff_density_max 0.353
_refine_diff_density_min -0.396
_refine_diff_density_rms 0.056
_refine_ls_extinction_method none
_refine_ls_goodness_of_fit_ref 1.109
_refine_ls_hydrogen_treatment constr
_refine_ls_matrix_type full
_refine_ls_number_parameters 325
_refine_ls_number_reflns 5096
_refine_ls_number_restraints 119
_refine_ls_restrained_S_all 1.107
_refine_ls_R_factor_all 0.0563
_refine_ls_R_factor_gt 0.0391
_refine_ls_shift/su_max 0.001
_refine_ls_shift/su_mean 0.000
_refine_ls_structure_factor_coef Fsqd
_refine_ls_weighting_details 'w=1/[\s^2^(Fo^2^)+(0.0395P)^2^+4.0252P] where P=(Fo^2^+2Fc^2^)/3'
_refine_ls_weighting_scheme calc
_refine_ls_wR_factor_gt 0.0969
_refine_ls_wR_factor_ref 0.1112
_reflns_Friedel_coverage 0.000
_reflns_number_gt 3953
_reflns_number_total 5096
_reflns_threshold_expression 'I > 2\s(I)'
_cod_data_source_file VT_dry_ZIF-62_Co_0-10_100K.cif
_cod_data_source_block int1_zif-62_co_2_no_guest_100k
_cod_original_formula_sum 'C6.40 H6.20 Co N4'
_cod_database_code 4128633
_shelx_shelxl_version_number 2014/7
_shelx_space_group_comment
;
The symmetry employed for this shelxl refinement is uniquely defined
by the following loop, which should always be used as a source of
symmetry information in preference to the above space-group names.
They are only intended as comments.
;
_shelx_estimated_absorpt_t_max 0.524
_shelx_estimated_absorpt_t_min 0.452
_olex2_refinement_description
;
1. Fixed Uiso
 At 1.2 times of:
  All C(H) groups, All C(H,H) groups
2. Restrained distances
 C23B-C22B \\sim C24B-C23B \\sim C25B-C24B \\sim C26B-C25B \\sim C27B-C26B
\\sim C27B-C22B
 with sigma of 0.02
 N22B-C21 \\sim N22A-C21 \\sim N21A-C21 \\sim N21B-C21
 with sigma of 0.02
 N22B-C23B \\sim N21B-C22B
 with sigma of 0.02
 N21A-C22A \\sim N21A-C22C \\sim N22A-C23A \\sim N22A-C23C
 with sigma of 0.02
 C23A-C22A \\sim C23C-C22C
 with sigma of 0.02
 Co1-N21B \\sim Co1-N21A
 with sigma of 0.02
 Co2_$2-N22A \\sim Co2_$2-N22B
 with sigma of 0.02
 C16-C15 \\sim C17-C16 \\sim C13-C12 \\sim C14-C13 \\sim C15-C14 \\sim C17-C12
 with sigma of 0.02
3. Restrained planarity
 C22B, C23B, C24B, C25B, C26B, C27B
 with sigma of 0.1
 C12, C13, C14, C15, C16, C17
 with sigma of 0.1
4. Rigid bond restraints
 C22A, C22C, C23A, C23C
 with sigma for 1-2 distances of 0.01 and sigma for 1-3 distances of 0.01
 C17, C16, C15, C14
 with sigma for 1-2 distances of 0.01 and sigma for 1-3 distances of 0.01
5. Uiso/Uaniso restraints and constraints
N22B \\sim N22A \\sim N21A \\sim N21B: within 2A with sigma of 0.04 and sigma
for terminal atoms of 0.08
C25B \\sim C24B \\sim C26B \\sim C27B: within 2A with sigma of 0.01 and sigma
for terminal atoms of 0.02
Uanis(C22A) \\sim Ueq, Uanis(C22C) \\sim Ueq, Uanis(C23C) \\sim Ueq,
Uanis(C23A) \\sim Ueq: with sigma of 0.01 and sigma for terminal atoms of 0.02
Uanis(C15) \\sim Ueq: with sigma of 0.01 and sigma for terminal atoms of 0.02
6. Others
 Fixed Sof: N21B(0.5) N21A(0.5) N22B(0.5) N22A(0.5) H12(0.5) H13(0.5) C14(0.1)
 H14(0.1) C15(0.1) H15(0.1) C16(0.1) H16(0.1) C17(0.1) H17(0.1) H21A(0.5)
 H21(0.5) C22B(0.5) C23B(0.5) C24B(0.1) H24B(0.1) C25B(0.1) H25B(0.1) C26B(0.1)
 H26B(0.1) C27B(0.1) H27B(0.1) C23A(0.33333) H23A(0.33333) C23C(0.16667)
 H23C(0.16667) C22A(0.33333) H22A(0.33333) C22C(0.16667) H22C(0.16667)
7.a Aromatic/amide H refined with riding coordinates:
 C11(H11), C12(H12), C13(H13), C14(H14), C15(H15), C16(H16), C17(H17),
 C21(H21A), C21(H21), C24B(H24B), C25B(H25B), C26B(H26B), C27B(H27B), C31(H31),
 C32(H32), C33(H33), C41(H41), C42(H42), C43(H43), C23A(H23A), C23C(H23C),
 C22A(H22A), C22C(H22C)
;
_olex2_submission_special_instructions 'No special instructions were received'

loop_
_space_group_symop_operation_xyz
'x, y, z'
'-x+1/2, -y, z+1/2'
'-x, y+1/2, -z+1/2'
'x+1/2, -y+1/2, -z'
'-x, -y, -z'
'x-1/2, y, -z-1/2'
'x, -y-1/2, z-1/2'
'-x-1/2, y-1/2, z'

loop_
_atom_site_label
_atom_site_type_symbol
_atom_site_fract_x
_atom_site_fract_y
_atom_site_fract_z
_atom_site_U_iso_or_equiv
_atom_site_adp_type
_atom_site_occupancy
_atom_site_site_symmetry_order
_atom_site_calc_flag
_atom_site_refinement_flags_posn
_atom_site_refinement_flags_adp
_atom_site_refinement_flags_occupancy
_atom_site_disorder_assembly
_atom_site_disorder_group
Co1 Co 0.51720(3) 0.33873(3) 0.31304(2) 0.04677(12) Uani 1 1 d D . . . .
Co2 Co 0.21289(3) 0.13165(3) 0.40301(2) 0.04660(12) Uani 1 1 d D . . . .
N11 N 0.45641(16) 0.23299(15) 0.35102(14) 0.0508(6) Uani 1 1 d . . . . .
N12 N 0.33988(16) 0.15517(15) 0.38741(14) 0.0500(6) Uani 1 1 d . . . . .
N21B N 0.5964(7) 0.3881(7) 0.3910(5) 0.050(3) Uani 0.5 1 d D U P A 2
N21A N 0.6107(6) 0.3654(7) 0.3849(4) 0.046(2) Uani 0.5 1 d D U P A 1
N22B N 0.6721(7) 0.3996(7) 0.4958(5) 0.047(2) Uani 0.5 1 d D U P A 2
N22A N 0.6867(7) 0.3775(7) 0.4903(5) 0.047(2) Uani 0.5 1 d D U P A 1
N31 N 0.42506(16) 0.43028(14) 0.30433(12) 0.0460(5) Uani 1 1 d . . . . .
N32 N 0.33206(15) 0.53358(15) 0.34214(13) 0.0465(5) Uani 1 1 d . . . . .
N41 N 0.57588(16) 0.31492(16) 0.21754(13) 0.0486(5) Uani 1 1 d . . . . .
N42 N 0.65016(16) 0.23654(15) 0.13473(13) 0.0481(5) Uani 1 1 d . . . . .
C11 C 0.36949(19) 0.22847(19) 0.35556(16) 0.0499(6) Uani 1 1 d . . . . .
H11 H 0.3316 0.2730 0.3379 0.060 Uiso 1 1 calc R . . . .
C12 C 0.4866(2) 0.1571(2) 0.3823(2) 0.0638(9) Uani 1 1 d D . . . .
H12 H 0.5465 0.1406 0.3875 0.077 Uiso 0.5 1 calc R . P B 2
C13 C 0.4151(2) 0.1096(2) 0.4048(2) 0.0628(8) Uani 1 1 d D . . . .
H13 H 0.4171 0.0544 0.4285 0.075 Uiso 0.5 1 calc R . P C 2
C14 C 0.4217(16) 0.0356(10) 0.4432(10) 0.048(6) Uani 0.1 1 d D U P D 1
H14 H 0.3722 0.0043 0.4611 0.057 Uiso 0.1 1 calc R . P D 1
C15 C 0.5065(14) 0.0094(18) 0.4542(15) 0.056(6) Uani 0.1 1 d D U P D 1
H15 H 0.5172 -0.0438 0.4792 0.067 Uiso 0.1 1 calc R . P D 1
C16 C 0.5763(18) 0.0575(13) 0.4302(14) 0.051(5) Uani 0.1 1 d D U P D 1
H16 H 0.6336 0.0352 0.4392 0.061 Uiso 0.1 1 calc R . P D 1
C17 C 0.5700(12) 0.1354(15) 0.3943(14) 0.047(6) Uani 0.1 1 d D U P D 1
H17 H 0.6190 0.1697 0.3798 0.056 Uiso 0.1 1 calc R . P D 1
C21 C 0.61576(19) 0.35232(19) 0.45616(15) 0.0490(6) Uani 1 1 d D . . . .
H21A H 0.5918 0.2986 0.4726 0.059 Uiso 0.5 1 calc R . P A 2
H21 H 0.5690 0.3252 0.4822 0.059 Uiso 0.5 1 calc R . P A 1
C22B C 0.6406(6) 0.4695(5) 0.3895(4) 0.067(2) Uani 0.5 1 d D . P A 2
C23B C 0.6882(6) 0.4769(5) 0.4544(4) 0.065(2) Uani 0.5 1 d D . P A 2
C24B C 0.7137(16) 0.5621(12) 0.4732(17) 0.073(7) Uani 0.1 1 d D U P A 2
H24B H 0.7460 0.5707 0.5174 0.088 Uiso 0.1 1 calc R . P A 2
C25B C 0.694(2) 0.635(2) 0.4294(17) 0.074(6) Uani 0.1 1 d D U P A 2
H25B H 0.7113 0.6913 0.4462 0.089 Uiso 0.1 1 calc R . P A 2
C26B C 0.648(2) 0.629(2) 0.3622(18) 0.074(6) Uani 0.1 1 d D U P A 2
H26B H 0.6397 0.6771 0.3298 0.089 Uiso 0.1 1 calc R . P A 2
C27B C 0.618(2) 0.5445(13) 0.3477(17) 0.070(6) Uani 0.1 1 d D U P A 2
H27B H 0.5785 0.5369 0.3073 0.084 Uiso 0.1 1 calc R . P A 2
C31 C 0.39920(18) 0.48196(17) 0.35882(14) 0.0448(6) Uani 1 1 d . . . . .
H31 H 0.4265 0.4820 0.4059 0.054 Uiso 1 1 calc R . . . .
C32 C 0.3701(2) 0.4506(2) 0.24725(18) 0.0607(8) Uani 1 1 d . . . . .
H32 H 0.3714 0.4252 0.1995 0.073 Uiso 1 1 calc R . . . .
C33 C 0.3133(2) 0.5132(2) 0.27027(18) 0.0607(8) Uani 1 1 d . . . . .
H33 H 0.2681 0.5386 0.2413 0.073 Uiso 1 1 calc R . . . .
C41 C 0.60144(18) 0.23630(18) 0.19537(15) 0.0469(6) Uani 1 1 d . . . . .
H41 H 0.5861 0.1844 0.2208 0.056 Uiso 1 1 calc R . . . .
C42 C 0.6120(3) 0.3706(2) 0.16704(18) 0.0657(9) Uani 1 1 d . . . . .
H42 H 0.6071 0.4323 0.1675 0.079 Uiso 1 1 calc R . . . .
C43 C 0.6560(3) 0.3230(2) 0.11632(18) 0.0707(10) Uani 1 1 d . . . . .
H43 H 0.6861 0.3457 0.0746 0.085 Uiso 1 1 calc R . . . .
C23A C 0.7390(7) 0.3938(10) 0.4329(5) 0.062(3) Uani 0.3333 1 d D U P A 1
H23A H 0.7995 0.4087 0.4362 0.075 Uiso 0.3333 1 calc R . P A 1
C23C C 0.7182(15) 0.4377(14) 0.4424(10) 0.049(5) Uani 0.1667 1 d D U P A 1
H23C H 0.7640 0.4784 0.4515 0.059 Uiso 0.1667 1 calc R . P A 1
C22A C 0.6937(6) 0.3861(9) 0.3695(5) 0.057(3) Uani 0.3333 1 d D U P A 1
H22A H 0.7171 0.3942 0.3215 0.068 Uiso 0.3333 1 calc R . P A 1
C22C C 0.6720(13) 0.4287(14) 0.3788(11) 0.047(5) Uani 0.1667 1 d D U P A 1
H22C H 0.6815 0.4625 0.3357 0.056 Uiso 0.1667 1 calc R . P A 1

loop_
_atom_site_aniso_label
_atom_site_aniso_U_11
_atom_site_aniso_U_22
_atom_site_aniso_U_33
_atom_site_aniso_U_23
_atom_site_aniso_U_13
_atom_site_aniso_U_12
Co1 0.0418(2) 0.0491(2) 0.0494(2) -0.00355(16) 0.00638(16) 0.00056(16)
Co2 0.0461(2) 0.0479(2) 0.0458(2) 0.00530(15) -0.00598(16) -0.00576(16)
N11 0.0459(13) 0.0450(13) 0.0616(15) -0.0013(11) 0.0028(11) 0.0012(10)
N12 0.0477(13) 0.0462(13) 0.0559(14) 0.0020(10) -0.0026(11) -0.0039(10)
N21B 0.039(4) 0.065(6) 0.045(3) -0.014(3) 0.017(3) -0.003(4)
N21A 0.032(3) 0.065(6) 0.041(3) 0.005(3) 0.017(3) -0.001(4)
N22B 0.042(4) 0.052(5) 0.046(3) -0.003(3) 0.014(3) 0.004(4)
N22A 0.034(3) 0.067(6) 0.040(3) 0.009(3) 0.011(3) 0.007(4)
N31 0.0489(13) 0.0418(12) 0.0471(12) -0.0006(9) 0.0015(10) -0.0010(10)
N32 0.0472(13) 0.0443(12) 0.0480(12) 0.0030(10) -0.0021(10) 0.0015(10)
N41 0.0496(13) 0.0495(13) 0.0468(12) -0.0017(10) 0.0025(10) 0.0029(11)
N42 0.0509(13) 0.0460(13) 0.0474(12) -0.0011(10) 0.0058(10) -0.0028(10)
C11 0.0459(15) 0.0490(15) 0.0547(16) 0.0044(12) -0.0014(13) -0.0008(12)
C12 0.0556(18) 0.0438(16) 0.092(2) 0.0019(16) 0.0015(18) 0.0057(14)
C13 0.0548(18) 0.0442(16) 0.089(2) 0.0038(15) -0.0025(17) 0.0014(14)
C14 0.060(10) 0.018(10) 0.065(17) 0.004(10) -0.014(13) 0.002(10)
C15 0.063(9) 0.045(9) 0.059(10) 0.010(8) -0.010(8) 0.011(7)
C16 0.064(12) 0.039(12) 0.050(14) -0.007(10) 0.005(13) 0.019(10)
C17 0.039(13) 0.046(12) 0.055(16) 0.002(10) -0.004(11) 0.007(10)
C21 0.0463(15) 0.0485(15) 0.0523(16) 0.0025(12) 0.0072(13) -0.0031(12)
C22B 0.087(6) 0.068(5) 0.046(4) 0.005(3) 0.011(4) -0.038(4)
C23B 0.078(5) 0.066(5) 0.050(4) 0.004(3) 0.005(3) -0.028(4)
C24B 0.069(14) 0.068(14) 0.081(15) 0.004(12) -0.013(12) -0.024(12)
C25B 0.070(13) 0.064(12) 0.088(14) -0.002(11) -0.006(11) -0.020(11)
C26B 0.066(12) 0.071(12) 0.085(14) -0.002(11) -0.004(11) -0.016(11)
C27B 0.059(13) 0.075(14) 0.075(14) -0.007(12) 0.000(12) -0.026(12)
C31 0.0470(15) 0.0461(14) 0.0411(13) 0.0019(11) 0.0003(11) 0.0049(12)
C32 0.076(2) 0.0556(17) 0.0504(16) -0.0084(14) -0.0118(15) 0.0015(16)
C33 0.064(2) 0.0551(18) 0.0627(19) -0.0023(14) -0.0215(16) 0.0088(15)
C41 0.0449(15) 0.0454(15) 0.0503(15) -0.0008(11) 0.0066(12) -0.0044(12)
C42 0.096(3) 0.0456(16) 0.0559(18) 0.0066(13) 0.0134(18) 0.0097(17)
C43 0.104(3) 0.0545(19) 0.0540(18) 0.0089(14) 0.0237(19) 0.0035(18)
C23A 0.044(5) 0.094(7) 0.049(4) 0.009(5) 0.006(4) -0.014(5)
C23C 0.046(8) 0.046(8) 0.055(8) 0.006(7) 0.006(6) -0.016(7)
C22A 0.044(5) 0.083(6) 0.043(4) 0.013(5) 0.010(3) -0.018(5)
C22C 0.047(8) 0.050(9) 0.042(7) 0.010(7) 0.010(6) -0.008(7)

loop_
_atom_type_symbol
_atom_type_description
_atom_type_scat_dispersion_real
_atom_type_scat_dispersion_imag
_atom_type_scat_source
C C 0.0033 0.0016 'International Tables Vol C Tables 4.2.6.8 and 6.1.1.4'
H H 0.0000 0.0000 'International Tables Vol C Tables 4.2.6.8 and 6.1.1.4'
Co Co 0.3494 0.9721 'International Tables Vol C Tables 4.2.6.8 and 6.1.1.4'
N N 0.0061 0.0033 'International Tables Vol C Tables 4.2.6.8 and 6.1.1.4'

loop_
_geom_angle_atom_site_label_1
_geom_angle_atom_site_label_2
_geom_angle_atom_site_label_3
_geom_angle
_geom_angle_site_symmetry_1
_geom_angle_site_symmetry_3
N11 Co1 N21B 110.0(3) . .
N21A Co1 N11 106.0(3) . .
N21A Co1 N31 114.4(3) . .
N21A Co1 N41 106.9(3) . .
N31 Co1 N11 106.05(10) . .
N31 Co1 N21B 102.2(3) . .
N41 Co1 N11 111.15(10) . .
N41 Co1 N21B 114.5(3) . .
N41 Co1 N31 112.19(10) . .
N12 Co2 N22B 118.5(3) . 4_456
N12 Co2 N32 113.14(10) . 8_655
N12 Co2 N42 105.64(10) . 6_556
N22A Co2 N12 110.4(3) 4_456 .
N22A Co2 N32 114.8(3) 4_456 8_655
N22A Co2 N42 107.3(3) 4_456 6_556
N32 Co2 N22B 102.8(3) 8_655 4_456
N32 Co2 N42 104.88(9) 8_655 6_556
N42 Co2 N22B 111.2(3) 6_556 4_456
C11 N11 Co1 121.8(2) . .
C11 N11 C12 105.3(3) . .
C12 N11 Co1 132.7(2) . .
C11 N12 Co2 122.7(2) . .
C11 N12 C13 104.2(2) . .
C13 N12 Co2 133.1(2) . .
C21 N21B Co1 126.9(8) . .
C21 N21B C22B 105.9(7) . .
C22B N21B Co1 127.1(7) . .
C21 N21A Co1 131.5(7) . .
C21 N21A C22A 100.8(7) . .
C21 N21A C22C 98.6(10) . .
C22A N21A Co1 126.5(7) . .
C22A N21A C22C 32.5(9) . .
C22C N21A Co1 126.4(10) . .
C21 N22B Co2 124.4(8) . 4_556
C21 N22B C23B 106.2(7) . .
C23B N22B Co2 129.2(7) . 4_556
C21 N22A Co2 127.6(7) . 4_556
C21 N22A C23A 100.2(7) . .
C21 N22A C23C 100.9(10) . .
C23A N22A Co2 131.0(8) . 4_556
C23A N22A C23C 32.9(10) . .
C23C N22A Co2 127.2(11) . 4_556
C31 N31 Co1 124.86(19) . .
C31 N31 C32 104.3(2) . .
C32 N31 Co1 130.7(2) . .
C31 N32 Co2 126.16(19) . 8_665
C31 N32 C33 103.9(2) . .
C33 N32 Co2 129.0(2) . 8_665
C41 N41 Co1 124.25(19) . .
C41 N41 C42 104.3(2) . .
C42 N41 Co1 130.6(2) . .
C41 N42 Co2 123.36(19) . 6_656
C41 N42 C43 103.9(2) . .
C43 N42 Co2 131.9(2) . 6_656
N11 C11 N12 113.9(3) . .
C13 C12 N11 108.0(3) . .
C17 C12 N11 126.8(10) . .
C17 C12 C13 125.0(11) . .
C12 C13 N12 108.6(3) . .
C14 C13 N12 127.9(11) . .
C14 C13 C12 123.2(11) . .
C13 C14 C15 113(2) . .
C16 C15 C14 122(2) . .
C15 C16 C17 125(2) . .
C12 C17 C16 111(2) . .
N22B C21 N21B 113.3(8) . .
N22A C21 N21A 118.2(8) . .
N21B C22B C27B 127.3(13) . .
C23B C22B N21B 107.6(7) . .
C23B C22B C27B 121.0(14) . .
C22B C23B N22B 106.9(6) . .
C22B C23B C24B 115.3(15) . .
C24B C23B N22B 133.9(14) . .
C23B C24B C25B 123(3) . .
C26B C25B C24B 123(3) . .
C25B C26B C27B 113(3) . .
C26B C27B C22B 124(3) . .
N31 C31 N32 114.5(2) . .
C33 C32 N31 108.5(3) . .
C32 C33 N32 108.8(3) . .
N42 C41 N41 114.3(2) . .
C43 C42 N41 108.4(3) . .
C42 C43 N42 109.0(3) . .
N22A C23A C22A 110.2(9) . .
N22A C23C C22C 107.0(14) . .
N21A C22A C23A 109.2(8) . .
N21A C22C C23C 111.2(14) . .

loop_
_geom_bond_atom_site_label_1
_geom_bond_atom_site_label_2
_geom_bond_distance
_geom_bond_site_symmetry_2
Co1 N11 1.991(2) .
Co1 N21B 2.006(9) .
Co1 N21A 1.971(9) .
Co1 N31 1.991(2) .
Co1 N41 1.983(2) .
Co2 N12 1.985(2) .
Co2 N22B 1.996(9) 4_456
Co2 N22A 1.980(8) 4_456
Co2 N32 1.989(2) 8_655
Co2 N42 1.993(2) 6_556
N11 C11 1.326(4) .
N11 C12 1.375(4) .
N12 C11 1.343(4) .
N12 C13 1.378(4) .
N21B C21 1.336(10) .
N21B C22B 1.420(13) .
N21A C21 1.311(9) .
N21A C22A 1.331(12) .
N21A C22C 1.351(16) .
N22B Co2 1.996(9) 4_556
N22B C21 1.334(10) .
N22B C23B 1.426(13) .
N22A Co2 1.980(8) 4_556
N22A C21 1.303(9) .
N22A C23A 1.335(13) .
N22A C23C 1.357(16) .
N31 C31 1.327(3) .
N31 C32 1.366(4) .
N32 Co2 1.989(2) 8_665
N32 C31 1.328(3) .
N32 C33 1.371(4) .
N41 C41 1.331(4) .
N41 C42 1.369(4) .
N42 Co2 1.993(2) 6_656
N42 C41 1.326(3) .
N42 C43 1.372(4) .
C12 C13 1.372(5) .
C12 C17 1.329(15) .
C13 C14 1.336(14) .
C14 C15 1.365(16) .
C15 C16 1.364(16) .
C16 C17 1.365(16) .
C22B C23B 1.386(9) .
C22B C27B 1.423(17) .
C23B C24B 1.407(16) .
C24B C25B 1.412(17) .
C25B C26B 1.402(17) .
C26B C27B 1.408(17) .
C32 C33 1.357(5) .
C42 C43 1.352(5) .
C23A C22A 1.346(13) .
C23C C22C 1.357(18) .
